data_7109496
loop_
_publ_author_name
'Amanda E. Baum'
'Sergey V. Lindeman'
'Adam T. Fiedler'

_publ_section_title
;
 Preparation of a semiquinonate-bridged diiron(II) complex and elucidation
 of its geometric and electronic structures
;
_journal_name_full Chem.Commun.
_journal_page_first 6531
_journal_paper_doi 10.1039/c3cc42980f
_journal_volume 49
_journal_year 2013
_chemical_formula_moiety 'C98 H76 B2 Fe2 N12 O4, 1.04(F6 P), 0.96(C H2 Cl2)'
_chemical_formula_sum 'C98.96 H77.93 B2 Cl1.93 F6.22 Fe2 N12 O4 P1.04'
_chemical_formula_weight 1851.12
_chemical_name_systematic
;
?
;
_space_group_crystal_system triclinic
_space_group_IT_number 2
_space_group_name_Hall '-P 1'
_space_group_name_H-M_alt 'P -1'
_symmetry_space_group_name_Hall '-P 1'
_symmetry_space_group_name_H-M 'P -1'
_atom_sites_solution_hydrogens geom
_atom_sites_solution_primary direct
_atom_sites_solution_secondary difmap
_audit_creation_date 2013-04-02
_audit_creation_method
;
Olex2 1.2
(compiled Dec 5 2012 16:20:19, GUI svn.r4385)
;
_cell_angle_alpha 103.453(3)
_cell_angle_beta 104.559(3)
_cell_angle_gamma 97.098(3)
_cell_formula_units_Z 1
_cell_length_a 9.7382(3)
_cell_length_b 13.2530(4)
_cell_length_c 18.0619(7)
_cell_measurement_reflns_used 20404
_cell_measurement_temperature 100.00(10)
_cell_measurement_theta_max 73.7422
_cell_measurement_theta_min 3.4921
_cell_volume 2152.89(14)
_computing_cell_refinement
;
CrysAlisPro, Agilent Technologies,
Version 1.171.35.21 (release 20-01-2012 CrysAlis171 .NET)
(compiled Jan 23 2012,18:06:46)
;
_computing_data_collection
;
CrysAlisPro, Agilent Technologies,
Version 1.171.35.21 (release 20-01-2012 CrysAlis171 .NET)
(compiled Jan 23 2012,18:06:46)
;
_computing_data_reduction
;
CrysAlisPro, Agilent Technologies,
Version 1.171.35.21 (release 20-01-2012 CrysAlis171 .NET)
(compiled Jan 23 2012,18:06:46)
;
_computing_molecular_graphics
;
O. V. Dolomanov, L. J. Bourhis, R. J. Gildea, J. A. K. Howard and H. Puschmann,
OLEX2: a complete structure solution, refinement and analysis program.
J. Appl. Cryst. (2009). 42, 339-341.
;
_computing_publication_material
;
O. V. Dolomanov, L. J. Bourhis, R. J. Gildea, J. A. K. Howard and H. Puschmann,
OLEX2: a complete structure solution, refinement and analysis program.
J. Appl. Cryst. (2009). 42, 339-341.
;
_computing_structure_refinement
;
XL, G.M. Sheldrick, Acta Cryst.
(2008). A64, 112-122
;
_computing_structure_solution 'SHELXS-97 (Sheldrick, 2008)'
_diffrn_ambient_temperature 100.00(10)
_diffrn_detector_area_resol_mean 10.3756
_diffrn_measured_fraction_theta_full 0.993
_diffrn_measured_fraction_theta_max 0.981
_diffrn_measurement_details
;
1 omega -49.00 33.00 1.0000 1.5000
omega____ theta____ kappa____ phi______ frames
- -40.6487 57.0000 -30.0000 82

2 omega -48.00 36.00 1.0000 1.5000
omega____ theta____ kappa____ phi______ frames
- -40.6487 37.0000 -180.0000 84

3 omega -40.00 36.00 1.0000 1.5000
omega____ theta____ kappa____ phi______ frames
- -40.6487 37.0000 -120.0000 76

4 omega -70.00 33.00 1.0000 1.5000
omega____ theta____ kappa____ phi______ frames
- -40.6487 57.0000 90.0000 103

5 omega 46.00 94.00 1.0000 1.5000
omega____ theta____ kappa____ phi______ frames
- 40.6487 -125.0000 -90.0000 48

6 omega 36.00 90.00 1.0000 3.9000
omega____ theta____ kappa____ phi______ frames
- 107.0378 -30.0000 150.0000 54

7 omega 47.00 106.00 1.0000 3.9000
omega____ theta____ kappa____ phi______ frames
- 107.0378 -94.0000 -30.0000 59

8 omega 31.00 128.00 1.0000 3.9000
omega____ theta____ kappa____ phi______ frames
- 107.0378 -77.0000 90.0000 97

9 omega 33.00 88.00 1.0000 3.9000
omega____ theta____ kappa____ phi______ frames
- 107.0378 -30.0000 90.0000 55

10 omega 44.00 103.00 1.0000 3.9000
omega____ theta____ kappa____ phi______ frames
- 107.0378 -94.0000 60.0000 59

11 omega 60.00 120.00 1.0000 3.9000
omega____ theta____ kappa____ phi______ frames
- 107.0378 -125.0000 -90.0000 60

12 omega 44.00 71.00 1.0000 3.9000
omega____ theta____ kappa____ phi______ frames
- 107.0378 -30.0000 -30.0000 27

13 omega 41.00 87.00 1.0000 3.9000
omega____ theta____ kappa____ phi______ frames
- 107.0378 -45.0000 -60.0000 46

14 omega 77.00 174.00 1.0000 3.9000
omega____ theta____ kappa____ phi______ frames
- 107.0378 30.0000 0.0000 97

15 omega 30.00 89.00 1.0000 3.9000
omega____ theta____ kappa____ phi______ frames
- 107.0378 -30.0000 -150.0000 59

16 omega 49.00 90.00 1.0000 3.9000
omega____ theta____ kappa____ phi______ frames
- 107.0378 -94.0000 -90.0000 41

17 omega 28.00 113.00 1.0000 3.9000
omega____ theta____ kappa____ phi______ frames
- 107.0378 -15.0000 0.0000 85

18 omega -115.00 -11.00 1.0000 1.5000
omega____ theta____ kappa____ phi______ frames
- -40.6487 -57.0000 -60.0000 104

19 omega -115.00 -11.00 1.0000 1.5000
omega____ theta____ kappa____ phi______ frames
- -40.6487 -57.0000 60.0000 104

20 omega -115.00 -11.00 1.0000 1.5000
omega____ theta____ kappa____ phi______ frames
- -40.6487 -57.0000 -180.0000 104

21 omega 1.00 83.00 1.0000 1.5000
omega____ theta____ kappa____ phi______ frames
- 40.6487 -99.0000 -150.0000 82

22 omega 7.00 119.00 1.0000 1.5000
omega____ theta____ kappa____ phi______ frames
- 40.6487 77.0000 60.0000 112

23 omega -140.00 -28.00 1.0000 3.9000
omega____ theta____ kappa____ phi______ frames
- -61.5000 -77.0000 -60.0000 112

24 omega -140.00 -28.00 1.0000 3.9000
omega____ theta____ kappa____ phi______ frames
- -61.5000 -77.0000 30.0000 112

25 omega -140.00 -28.00 1.0000 3.9000
omega____ theta____ kappa____ phi______ frames
- -61.5000 -77.0000 -180.0000 112

26 omega 77.00 178.00 1.0000 3.9000
omega____ theta____ kappa____ phi______ frames
- 107.0378 61.0000 -150.0000 101

27 omega 73.00 178.00 1.0000 3.9000
omega____ theta____ kappa____ phi______ frames
- 107.0378 77.0000 -30.0000 105

28 omega 77.00 178.00 1.0000 3.9000
omega____ theta____ kappa____ phi______ frames
- 107.0378 30.0000 150.0000 101

29 omega 73.00 178.00 1.0000 3.9000
omega____ theta____ kappa____ phi______ frames
- 107.0378 77.0000 150.0000 105

30 omega 77.00 178.00 1.0000 3.9000
omega____ theta____ kappa____ phi______ frames
- 107.0378 61.0000 90.0000 101

31 omega 77.00 178.00 1.0000 3.9000
omega____ theta____ kappa____ phi______ frames
- 107.0378 30.0000 -60.0000 101

32 omega 77.00 178.00 1.0000 3.9000
omega____ theta____ kappa____ phi______ frames
- 107.0378 30.0000 60.0000 101

33 omega 7.00 119.00 1.0000 1.5000
omega____ theta____ kappa____ phi______ frames
- 40.6487 77.0000 150.0000 112

34 omega 7.00 119.00 1.0000 1.5000
omega____ theta____ kappa____ phi______ frames
- 40.6487 77.0000 -120.0000 112

35 omega 23.00 98.00 1.0000 1.5000
omega____ theta____ kappa____ phi______ frames
- 40.6487 -125.0000 90.0000 75

36 omega 1.00 83.00 1.0000 1.5000
omega____ theta____ kappa____ phi______ frames
- 40.6487 -99.0000 -60.0000 82

37 omega 7.00 119.00 1.0000 1.5000
omega____ theta____ kappa____ phi______ frames
- 40.6487 77.0000 -30.0000 112

38 omega 23.00 109.00 1.0000 3.9000
omega____ theta____ kappa____ phi______ frames
- 107.0378 -94.0000 60.0000 86

39 omega 77.00 178.00 1.0000 3.9000
omega____ theta____ kappa____ phi______ frames
- 107.0378 61.0000 -120.0000 101
;
_diffrn_measurement_device_type 'SuperNova, Dual, Cu at zero, Atlas'
_diffrn_measurement_method '\w scans'
_diffrn_orient_matrix_UB_11 -0.0678717000
_diffrn_orient_matrix_UB_12 -0.1169585000
_diffrn_orient_matrix_UB_13 -0.0151049000
_diffrn_orient_matrix_UB_21 -0.1487502000
_diffrn_orient_matrix_UB_22 0.0303189000
_diffrn_orient_matrix_UB_23 -0.0035100000
_diffrn_orient_matrix_UB_31 -0.0319311000
_diffrn_orient_matrix_UB_32 -0.0155553000
_diffrn_orient_matrix_UB_33 -0.0903235000
_diffrn_radiation_monochromator mirror
_diffrn_radiation_type 'Cu K\a'
_diffrn_radiation_wavelength 1.5418
_diffrn_reflns_av_R_equivalents 0.0395
_diffrn_reflns_av_unetI/netI 0.0240
_diffrn_reflns_limit_h_max 12
_diffrn_reflns_limit_h_min -12
_diffrn_reflns_limit_k_max 16
_diffrn_reflns_limit_k_min -16
_diffrn_reflns_limit_l_max 20
_diffrn_reflns_limit_l_min -22
_diffrn_reflns_number 42432
_diffrn_reflns_theta_full 72.00
_diffrn_reflns_theta_max 73.91
_diffrn_reflns_theta_min 3.49
_diffrn_source 'SuperNova (Cu) X-ray Source'
_exptl_absorpt_coefficient_mu 4.063
_exptl_absorpt_correction_T_max 0.680
_exptl_absorpt_correction_T_min 0.362
_exptl_absorpt_correction_type gaussian
_exptl_absorpt_process_details
;
CrysAlisPro, Agilent Technologies,
Version 1.171.35.21 (release 20-01-2012 CrysAlis171 .NET)
(compiled Jan 23 2012,18:06:46)
Numerical absorption correction based on gaussian integration over
a multifaceted crystal model
;
_exptl_crystal_colour brown
_exptl_crystal_colour_primary brown
_exptl_crystal_density_diffrn 1.428
_exptl_crystal_density_method 'not measured'
_exptl_crystal_description prism
_exptl_crystal_F_000 954
_exptl_crystal_size_max 0.368
_exptl_crystal_size_mid 0.1945
_exptl_crystal_size_min 0.1358
_refine_diff_density_max 0.556
_refine_diff_density_min -0.643
_refine_diff_density_rms 0.055
_refine_ls_extinction_method none
_refine_ls_goodness_of_fit_ref 1.066
_refine_ls_hydrogen_treatment constr
_refine_ls_matrix_type full
_refine_ls_number_parameters 624
_refine_ls_number_reflns 8566
_refine_ls_number_restraints 0
_refine_ls_restrained_S_all 1.066
_refine_ls_R_factor_all 0.0407
_refine_ls_R_factor_gt 0.0393
_refine_ls_shift/su_max 0.001
_refine_ls_shift/su_mean 0.000
_refine_ls_structure_factor_coef Fsqd
_refine_ls_weighting_details 'calc w=1/[\s^2^(Fo^2^)+(0.0566P)^2^+1.1484P] where P=(Fo^2^+2Fc^2^)/3'
_refine_ls_weighting_scheme calc
_refine_ls_wR_factor_gt 0.1024
_refine_ls_wR_factor_ref 0.1038
_reflns_number_gt 8283
_reflns_number_total 8566
_reflns_threshold_expression >2sigma(I)
_cod_data_source_file c3cc42980f.txt
_cod_data_source_block complex[2]PF6
_cod_original_cell_volume 2152.89(13)
_cod_database_code 7109496
_chemical_oxdiff_formula 'Fe C45 B H34 N6 P F6 O2 C4 H4'
_reflns_odcompleteness_completeness 99.99
_reflns_odcompleteness_iscentric 1
_reflns_odcompleteness_theta 66.97
_olex2_refinement_description
;
1. Others
Fixed Uiso: H2(0.022) H5(0.026) H8(0.028) H11(0.024) H12(0.028) H13(0.029)
H14(0.028) H15(0.023) H17(0.04) H18(0.063) H19(0.064) H20(0.058) H21(0.039)
H23(0.031) H24(0.038) H25(0.035) H26(0.031) H27(0.026) H29(0.043) H30(0.065)
H31(0.077) H32(0.076) H33(0.048) H35(0.027) H36(0.031) H37(0.032) H38(0.029)
H39(0.024) H41(0.033) H42(0.042) H43(0.05) H44(0.056) H45(0.044) H48(0.021)
H49A(0.037) H49B(0.037) H49C(0.037) H1(0.019) H50A(0.082) H50B(0.082)
Fixed X: H2(-0.0806) H5(0.1542) H8(0.6858) H11(-0.1292) H12(-0.104)
H13(0.1253) H14(0.33) H15(0.3061) H17(-0.2481) H18(-0.3104) H19(-0.1417)
H20(0.0916) H21(0.1553) H23(0.4059) H24(0.5051) H25(0.4091) H26(0.2139)
H27(0.1168) H29(0.1671) H30(0.0497) H31(-0.1577) H32(-0.2456) H33(-0.1251)
H35(0.6371) H36(0.7012) H37(0.6697) H38(0.5757) H39(0.5104) H41(0.6898)
H42(0.7185) H43(0.5571) H44(0.3612) H45(0.3313) H48(-0.1645) H49A(0.2338)
H49B(0.3359) H49C(0.3562) H1(0.2764) H50A(0.4719) H50B(0.3685)
Fixed Y: H2(0.9196) H5(0.3388) H8(0.7976) H11(0.8219) H12(0.8576) H13(0.9087)
H14(0.9336) H15(0.9018) H17(0.8584) H18(0.8866) H19(0.8916) H20(0.8717)
H21(0.8422) H23(0.4392) H24(0.4873) H25(0.606) H26(0.6767) H27(0.6312)
H29(0.239) H30(0.1076) H31(0.1291) H32(0.2849) H33(0.421) H35(0.9654)
H36(1.0599) H37(0.9728) H38(0.7915) H39(0.6969) H41(0.6224) H42(0.5734)
H43(0.6061) H44(0.6809) H45(0.7319) H48(0.6176) H49A(0.3449) H49B(0.4206)
H49C(0.4387) H1(0.7201) H50A(0.945) H50B(0.9041)
Fixed Z: H2(0.3835) H5(0.3963) H8(0.3834) H11(0.5083) H12(0.6446) H13(0.7362)
H14(0.6925) H15(0.5566) H17(0.221) H18(0.0936) H19(0.0232) H20(0.079)
H21(0.204) H23(0.5279) H24(0.6657) H25(0.7468) H26(0.6896) H27(0.5516)
H29(0.2504) H30(0.1332) H31(0.0472) H32(0.0757) H33(0.1923) H35(0.5028)
H36(0.6369) H37(0.732) H38(0.6927) H39(0.5588) H41(0.2525) H42(0.1252)
H43(0.019) H44(0.0377) H45(0.1646) H48(0.0098) H49A(0.1111) H49B(0.1944)
H49C(0.1129) H1(0.485) H50A(0.9482) H50B(0.8585)
;

loop_
_space_group_symop_id
_space_group_symop_operation_xyz
1 'x, y, z'
2 '-x, -y, -z'

loop_
_atom_site_label
_atom_site_type_symbol
_atom_site_fract_x
_atom_site_fract_y
_atom_site_fract_z
_atom_site_U_iso_or_equiv
_atom_site_adp_type
_atom_site_occupancy
_atom_site_symmetry_multiplicity
_atom_site_calc_flag
_atom_site_refinement_flags
_atom_site_disorder_assembly
_atom_site_disorder_group
Fe1 Fe 0.14624(3) 0.621610(19) 0.243102(14) 0.01581(8) Uani 1 1 d . . .
O1 O 0.00015(13) 0.61183(10) 0.14495(7) 0.0210(3) Uani 1 1 d . . .
O2 O 0.18381(13) 0.48776(10) 0.13892(7) 0.0197(2) Uani 1 1 d . . .
N1 N 0.09403(15) 0.75491(11) 0.31398(8) 0.0169(3) Uani 1 1 d . . .
N2 N 0.13345(15) 0.76145(11) 0.39342(8) 0.0161(3) Uani 1 1 d . . .
N3 N 0.12038(15) 0.52665(11) 0.31715(8) 0.0172(3) Uani 1 1 d . . .
N4 N 0.17798(15) 0.57704(11) 0.39678(8) 0.0161(3) Uani 1 1 d . . .
N5 N 0.35983(15) 0.68041(11) 0.31231(8) 0.0172(3) Uani 1 1 d . . .
N6 N 0.37628(15) 0.71499(11) 0.39249(8) 0.0163(3) Uani 1 1 d . . .
C1 C -0.00176(17) 0.55965(13) 0.07493(10) 0.0169(3) Uani 1 1 d . . .
C2 C 0.09774(17) 0.48816(13) 0.06706(10) 0.0164(3) Uani 1 1 d . . .
C3 C -0.09913(18) 0.57039(13) 0.00571(10) 0.0176(3) Uani 1 1 d . . .
H48 H -0.1645 0.6176 0.0098 0.021 Uiso 1 1 calc R . .
C4 C 0.2856(2) 0.41734(15) 0.13936(11) 0.0246(4) Uani 1 1 d . . .
H49A H 0.2338 0.3449 0.1111 0.037 Uiso 1 1 calc R . .
H49B H 0.3359 0.4206 0.1944 0.037 Uiso 1 1 calc R . .
H49C H 0.3562 0.4387 0.1129 0.037 Uiso 1 1 calc R . .
C5 C 0.06589(17) 0.83133(12) 0.43166(10) 0.0163(3) Uani 1 1 d . . .
C6 C -0.01912(18) 0.87044(13) 0.37493(10) 0.0180(3) Uani 1 1 d . . .
H2 H -0.0806 0.9196 0.3835 0.022 Uiso 1 1 calc R . .
C7 C 0.00425(18) 0.82273(13) 0.30271(10) 0.0175(3) Uani 1 1 d . . .
C8 C 0.19702(18) 0.50414(13) 0.43841(10) 0.0181(3) Uani 1 1 d . . .
C9 C 0.15205(19) 0.40500(13) 0.38469(11) 0.0213(3) Uani 1 1 d . . .
H5 H 0.1542 0.3388 0.3963 0.026 Uiso 1 1 calc R . .
C10 C 0.10299(18) 0.42198(13) 0.31001(10) 0.0191(3) Uani 1 1 d . . .
C11 C 0.51348(18) 0.76869(13) 0.43071(10) 0.0180(3) Uani 1 1 d . . .
C12 C 0.58739(19) 0.76711(15) 0.37427(11) 0.0230(4) Uani 1 1 d . . .
H8 H 0.6858 0.7976 0.3834 0.028 Uiso 1 1 calc R . .
C13 C 0.48818(18) 0.71169(14) 0.30150(10) 0.0203(3) Uani 1 1 d . . .
C14 C 0.08596(18) 0.85597(12) 0.51817(10) 0.0168(3) Uani 1 1 d . . .
C15 C -0.03555(19) 0.84424(13) 0.54544(11) 0.0204(3) Uani 1 1 d . . .
H11 H -0.1292 0.8219 0.5083 0.024 Uiso 1 1 calc R . .
C16 C -0.0206(2) 0.86507(14) 0.62663(11) 0.0230(4) Uani 1 1 d . . .
H12 H -0.1040 0.8576 0.6446 0.028 Uiso 1 1 calc R . .
C17 C 0.1152(2) 0.89662(14) 0.68102(11) 0.0238(4) Uani 1 1 d . . .
H13 H 0.1253 0.9087 0.7362 0.029 Uiso 1 1 calc R . .
C18 C 0.2368(2) 0.91061(14) 0.65495(11) 0.0232(4) Uani 1 1 d . . .
H14 H 0.3300 0.9336 0.6925 0.028 Uiso 1 1 calc R . .
C19 C 0.22255(18) 0.89112(13) 0.57407(10) 0.0188(3) Uani 1 1 d . . .
H15 H 0.3061 0.9018 0.5566 0.023 Uiso 1 1 calc R . .
C20 C -0.0409(2) 0.84406(13) 0.22440(10) 0.0224(4) Uani 1 1 d . . .
C21 C -0.1788(2) 0.85956(15) 0.19218(13) 0.0331(5) Uani 1 1 d . . .
H17 H -0.2481 0.8584 0.2210 0.040 Uiso 1 1 calc R . .
C22 C -0.2153(3) 0.87705(18) 0.11630(16) 0.0525(7) Uani 1 1 d . . .
H18 H -0.3104 0.8866 0.0936 0.063 Uiso 1 1 calc R . .
C23 C -0.1153(4) 0.88054(19) 0.07458(14) 0.0536(7) Uani 1 1 d . . .
H19 H -0.1417 0.8916 0.0232 0.064 Uiso 1 1 calc R . .
C24 C 0.0219(3) 0.86813(18) 0.10726(14) 0.0481(6) Uani 1 1 d . . .
H20 H 0.0916 0.8717 0.0790 0.058 Uiso 1 1 calc R . .
C25 C 0.0594(3) 0.85033(16) 0.18166(12) 0.0327(4) Uani 1 1 d . . .
H21 H 0.1553 0.8422 0.2040 0.039 Uiso 1 1 calc R . .
C26 C 0.25339(18) 0.53230(13) 0.52568(10) 0.0183(3) Uani 1 1 d . . .
C27 C 0.3678(2) 0.48848(14) 0.56060(11) 0.0254(4) Uani 1 1 d . . .
H23 H 0.4059 0.4392 0.5279 0.031 Uiso 1 1 calc R . .
C28 C 0.4261(2) 0.51639(16) 0.64243(12) 0.0316(4) Uani 1 1 d . . .
H24 H 0.5051 0.4873 0.6657 0.038 Uiso 1 1 calc R . .
C29 C 0.3691(2) 0.58685(16) 0.69065(11) 0.0295(4) Uani 1 1 d . . .
H25 H 0.4091 0.6060 0.7468 0.035 Uiso 1 1 calc R . .
C30 C 0.2536(2) 0.62911(15) 0.65660(11) 0.0258(4) Uani 1 1 d . . .
H26 H 0.2139 0.6767 0.6896 0.031 Uiso 1 1 calc R . .
C31 C 0.19591(19) 0.60206(14) 0.57457(11) 0.0215(3) Uani 1 1 d . . .
H27 H 0.1168 0.6312 0.5516 0.026 Uiso 1 1 calc R . .
C32 C 0.0323(2) 0.34265(15) 0.23323(11) 0.0255(4) Uani 1 1 d . . .
C33 C 0.0831(3) 0.24905(16) 0.21480(13) 0.0360(5) Uani 1 1 d . . .
H29 H 0.1671 0.2390 0.2504 0.043 Uiso 1 1 calc R . .
C34 C 0.0131(4) 0.17065(19) 0.14544(16) 0.0539(8) Uani 1 1 d . . .
H30 H 0.0497 0.1076 0.1332 0.065 Uiso 1 1 calc R . .
C35 C -0.1087(4) 0.1836(2) 0.09448(15) 0.0640(9) Uani 1 1 d . . .
H31 H -0.1577 0.1291 0.0472 0.077 Uiso 1 1 calc R . .
C36 C -0.1609(3) 0.2762(3) 0.11151(15) 0.0630(9) Uani 1 1 d . . .
H32 H -0.2456 0.2849 0.0757 0.076 Uiso 1 1 calc R . .
C37 C -0.0899(3) 0.35707(19) 0.18104(13) 0.0396(5) Uani 1 1 d . . .
H33 H -0.1251 0.4210 0.1923 0.048 Uiso 1 1 calc R . .
C38 C 0.56304(17) 0.82257(14) 0.51705(10) 0.0181(3) Uani 1 1 d . . .
C39 C 0.62291(19) 0.93014(14) 0.54120(11) 0.0223(4) Uani 1 1 d . . .
H35 H 0.6371 0.9654 0.5028 0.027 Uiso 1 1 calc R . .
C40 C 0.6620(2) 0.98628(15) 0.62099(12) 0.0261(4) Uani 1 1 d . . .
H36 H 0.7012 1.0599 0.6369 0.031 Uiso 1 1 calc R . .
C41 C 0.6437(2) 0.93457(16) 0.67743(11) 0.0264(4) Uani 1 1 d . . .
H37 H 0.6697 0.9728 0.7320 0.032 Uiso 1 1 calc R . .
C42 C 0.58734(19) 0.82695(15) 0.65400(11) 0.0240(4) Uani 1 1 d . . .
H38 H 0.5757 0.7915 0.6927 0.029 Uiso 1 1 calc R . .
C43 C 0.54784(18) 0.77076(14) 0.57432(10) 0.0199(3) Uani 1 1 d . . .
H39 H 0.5104 0.6969 0.5588 0.024 Uiso 1 1 calc R . .
C44 C 0.50783(19) 0.68276(15) 0.22145(11) 0.0234(4) Uani 1 1 d . . .
C45 C 0.6228(2) 0.63512(15) 0.20901(12) 0.0273(4) Uani 1 1 d . . .
H41 H 0.6898 0.6224 0.2525 0.033 Uiso 1 1 calc R . .
C46 C 0.6400(2) 0.60610(17) 0.13337(13) 0.0347(5) Uani 1 1 d . . .
H42 H 0.7185 0.5734 0.1252 0.042 Uiso 1 1 calc R . .
C47 C 0.5439(3) 0.6246(2) 0.07046(13) 0.0419(5) Uani 1 1 d . . .
H43 H 0.5571 0.6061 0.0190 0.050 Uiso 1 1 calc R . .
C48 C 0.4289(3) 0.6699(2) 0.08175(13) 0.0467(6) Uani 1 1 d . . .
H44 H 0.3612 0.6809 0.0377 0.056 Uiso 1 1 calc R . .
C49 C 0.4106(2) 0.6998(2) 0.15718(12) 0.0363(5) Uani 1 1 d . . .
H45 H 0.3313 0.7319 0.1646 0.044 Uiso 1 1 calc R . .
B1 B 0.2437(2) 0.69643(14) 0.42551(11) 0.0155(3) Uani 1 1 d . . .
H1 H 0.2764 0.7201 0.4850 0.019 Uiso 1 1 calc R . .
Cl1 Cl 0.5537(3) 1.0383(2) 0.86974(13) 0.0660(6) Uani 0.482(3) 1 d P A 2
Cl2 Cl 0.5617(3) 0.82068(19) 0.87318(15) 0.1020(11) Uani 0.482(3) 1 d P A 2
C50 C 0.4706(9) 0.9261(6) 0.8917(5) 0.068(2) Uani 0.482(3) 1 d P A 2
H50A H 0.4719 0.9450 0.9482 0.082 Uiso 0.482(3) 1 calc PR A 2
H50B H 0.3685 0.9041 0.8585 0.082 Uiso 0.482(3) 1 calc PR A 2
P1 P 0.54808(14) 0.90075(9) 0.88693(6) 0.0340(4) Uani 0.518(3) 1 d P A 1
F1 F 0.5465(3) 0.8024(2) 0.9248(2) 0.0491(8) Uani 0.518(3) 1 d P A 1
F2 F 0.6738(4) 0.8652(3) 0.8494(2) 0.0667(10) Uani 0.518(3) 1 d P A 1
F3 F 0.6703(3) 0.9750(2) 0.96413(16) 0.0500(8) Uani 0.518(3) 1 d P A 1
F4 F 0.4264(3) 0.9379(3) 0.92545(19) 0.0502(8) Uani 0.518(3) 1 d P A 1
F5 F 0.4278(4) 0.8271(3) 0.81105(17) 0.0636(10) Uani 0.518(3) 1 d P A 1
F6 F 0.5509(6) 0.9896(3) 0.8489(3) 0.0659(12) Uani 0.518(3) 1 d P A 1

loop_
_atom_site_aniso_label
_atom_site_aniso_U_11
_atom_site_aniso_U_22
_atom_site_aniso_U_33
_atom_site_aniso_U_23
_atom_site_aniso_U_13
_atom_site_aniso_U_12
Fe1 0.01837(14) 0.01956(14) 0.00891(13) 0.00223(10) 0.00245(10) 0.00796(10)
O1 0.0255(6) 0.0259(6) 0.0105(6) 0.0007(5) 0.0037(5) 0.0121(5)
O2 0.0218(6) 0.0274(6) 0.0105(6) 0.0045(5) 0.0027(5) 0.0127(5)
N1 0.0218(7) 0.0195(7) 0.0099(7) 0.0035(5) 0.0037(5) 0.0087(5)
N2 0.0192(7) 0.0193(6) 0.0103(6) 0.0029(5) 0.0039(5) 0.0084(5)
N3 0.0202(7) 0.0192(7) 0.0111(7) 0.0022(5) 0.0035(5) 0.0060(5)
N4 0.0197(7) 0.0193(7) 0.0106(6) 0.0040(5) 0.0047(5) 0.0078(5)
N5 0.0189(7) 0.0231(7) 0.0102(6) 0.0028(5) 0.0050(5) 0.0076(5)
N6 0.0182(6) 0.0206(7) 0.0108(7) 0.0035(5) 0.0042(5) 0.0080(5)
C1 0.0188(8) 0.0187(8) 0.0128(8) 0.0017(6) 0.0050(6) 0.0055(6)
C2 0.0168(7) 0.0205(8) 0.0112(8) 0.0038(6) 0.0022(6) 0.0058(6)
C3 0.0190(8) 0.0202(8) 0.0138(8) 0.0028(6) 0.0045(6) 0.0091(6)
C4 0.0244(9) 0.0348(10) 0.0183(9) 0.0097(8) 0.0049(7) 0.0179(8)
C5 0.0172(7) 0.0166(7) 0.0155(8) 0.0022(6) 0.0063(6) 0.0059(6)
C6 0.0183(8) 0.0177(7) 0.0179(8) 0.0039(6) 0.0040(6) 0.0078(6)
C7 0.0191(8) 0.0167(7) 0.0158(8) 0.0037(6) 0.0030(6) 0.0059(6)
C8 0.0201(8) 0.0195(8) 0.0162(8) 0.0055(7) 0.0055(6) 0.0076(6)
C9 0.0282(9) 0.0173(8) 0.0194(9) 0.0053(7) 0.0072(7) 0.0073(7)
C10 0.0221(8) 0.0183(8) 0.0161(8) 0.0026(7) 0.0056(7) 0.0050(6)
C11 0.0186(8) 0.0206(8) 0.0154(8) 0.0046(7) 0.0045(6) 0.0076(6)
C12 0.0197(8) 0.0306(9) 0.0185(9) 0.0059(7) 0.0060(7) 0.0048(7)
C13 0.0205(8) 0.0270(8) 0.0153(8) 0.0064(7) 0.0064(7) 0.0079(7)
C14 0.0220(8) 0.0147(7) 0.0160(8) 0.0038(6) 0.0072(6) 0.0093(6)
C15 0.0221(8) 0.0207(8) 0.0200(9) 0.0047(7) 0.0081(7) 0.0083(6)
C16 0.0283(9) 0.0221(8) 0.0254(9) 0.0079(7) 0.0159(8) 0.0104(7)
C17 0.0360(10) 0.0232(8) 0.0160(8) 0.0054(7) 0.0113(7) 0.0116(7)
C18 0.0285(9) 0.0227(8) 0.0170(9) 0.0035(7) 0.0043(7) 0.0082(7)
C19 0.0212(8) 0.0190(8) 0.0176(8) 0.0035(7) 0.0076(7) 0.0078(6)
C20 0.0323(9) 0.0149(7) 0.0156(8) 0.0021(6) 0.0000(7) 0.0066(7)
C21 0.0359(11) 0.0235(9) 0.0314(11) 0.0100(8) -0.0064(9) 0.0044(8)
C22 0.0589(16) 0.0317(11) 0.0446(15) 0.0163(11) -0.0254(12) 0.0002(10)
C23 0.094(2) 0.0335(12) 0.0215(11) 0.0127(9) -0.0019(13) -0.0003(13)
C24 0.092(2) 0.0348(12) 0.0238(11) 0.0133(9) 0.0200(12) 0.0168(12)
C25 0.0539(13) 0.0268(9) 0.0226(10) 0.0097(8) 0.0146(9) 0.0141(9)
C26 0.0229(8) 0.0185(8) 0.0152(8) 0.0064(6) 0.0060(7) 0.0060(6)
C27 0.0351(10) 0.0240(9) 0.0203(9) 0.0076(7) 0.0070(8) 0.0162(8)
C28 0.0435(11) 0.0312(10) 0.0199(9) 0.0092(8) 0.0011(8) 0.0198(9)
C29 0.0428(11) 0.0309(10) 0.0146(9) 0.0069(8) 0.0050(8) 0.0121(8)
C30 0.0352(10) 0.0279(9) 0.0181(9) 0.0065(7) 0.0118(8) 0.0110(8)
C31 0.0254(8) 0.0254(8) 0.0182(9) 0.0084(7) 0.0093(7) 0.0103(7)
C32 0.0325(10) 0.0246(9) 0.0156(9) 0.0018(7) 0.0078(7) -0.0024(7)
C33 0.0527(13) 0.0237(9) 0.0313(11) -0.0006(8) 0.0224(10) 0.0007(9)
C34 0.085(2) 0.0305(11) 0.0390(14) -0.0108(10) 0.0364(15) -0.0147(12)
C35 0.093(2) 0.0513(16) 0.0256(13) -0.0131(11) 0.0225(15) -0.0351(16)
C36 0.0618(17) 0.079(2) 0.0244(12) 0.0144(13) -0.0106(12) -0.0265(15)
C37 0.0412(12) 0.0447(12) 0.0240(11) 0.0100(9) 0.0000(9) -0.0056(10)
C38 0.0150(7) 0.0243(8) 0.0152(8) 0.0042(7) 0.0040(6) 0.0075(6)
C39 0.0209(8) 0.0256(9) 0.0209(9) 0.0064(7) 0.0060(7) 0.0065(7)
C40 0.0242(9) 0.0245(9) 0.0253(10) 0.0002(8) 0.0070(8) 0.0026(7)
C41 0.0232(9) 0.0349(10) 0.0161(9) -0.0017(8) 0.0051(7) 0.0051(7)
C42 0.0210(8) 0.0356(10) 0.0160(9) 0.0075(8) 0.0054(7) 0.0071(7)
C43 0.0186(8) 0.0239(8) 0.0176(8) 0.0057(7) 0.0045(7) 0.0071(6)
C44 0.0232(8) 0.0305(9) 0.0160(9) 0.0042(7) 0.0075(7) 0.0036(7)
C45 0.0265(9) 0.0332(10) 0.0235(10) 0.0054(8) 0.0117(8) 0.0061(8)
C46 0.0358(11) 0.0382(11) 0.0315(11) 0.0005(9) 0.0217(9) 0.0043(9)
C47 0.0445(12) 0.0575(14) 0.0206(10) 0.0001(10) 0.0181(9) 0.0001(11)
C48 0.0458(13) 0.0755(18) 0.0205(11) 0.0163(11) 0.0088(10) 0.0135(12)
C49 0.0342(11) 0.0587(14) 0.0231(10) 0.0148(10) 0.0124(9) 0.0194(10)
B1 0.0187(8) 0.0183(8) 0.0116(8) 0.0043(7) 0.0057(7) 0.0085(7)
Cl1 0.0771(11) 0.0744(14) 0.0596(11) 0.0192(11) 0.0413(9) 0.0167(12)
Cl2 0.1157(19) 0.0848(16) 0.0838(16) -0.0140(12) 0.0042(14) 0.0626(14)
C50 0.062(4) 0.086(5) 0.068(5) 0.006(4) 0.041(4) 0.038(4)
P1 0.0385(7) 0.0432(7) 0.0188(5) 0.0057(4) 0.0041(4) 0.0162(5)
F1 0.0641(18) 0.0547(17) 0.0428(18) 0.0303(14) 0.0167(15) 0.0292(14)
F2 0.056(2) 0.098(3) 0.055(2) 0.0122(18) 0.0284(16) 0.0406(18)
F3 0.0488(16) 0.0526(16) 0.0363(15) 0.0037(12) -0.0006(12) 0.0073(13)
F4 0.0471(17) 0.0631(19) 0.0464(18) 0.0139(15) 0.0202(14) 0.0209(14)
F5 0.065(2) 0.071(2) 0.0329(16) -0.0027(14) -0.0083(14) 0.0113(16)
F6 0.088(3) 0.047(2) 0.082(3) 0.019(2) 0.049(2) 0.029(2)

loop_
_atom_type_symbol
_atom_type_description
_atom_type_scat_dispersion_real
_atom_type_scat_dispersion_imag
_atom_type_scat_source
C C 0.0181 0.0091 'International Tables Vol C Tables 4.2.6.8 and 6.1.1.4'
H H 0.0000 0.0000 'International Tables Vol C Tables 4.2.6.8 and 6.1.1.4'
B B 0.0090 0.0039 'International Tables Vol C Tables 4.2.6.8 and 6.1.1.4'
Cl Cl 0.3639 0.7018 'International Tables Vol C Tables 4.2.6.8 and 6.1.1.4'
F F 0.0727 0.0534 'International Tables Vol C Tables 4.2.6.8 and 6.1.1.4'
Fe Fe -1.1336 3.1974 'International Tables Vol C Tables 4.2.6.8 and 6.1.1.4'
N N 0.0311 0.0180 'International Tables Vol C Tables 4.2.6.8 and 6.1.1.4'
O O 0.0492 0.0322 'International Tables Vol C Tables 4.2.6.8 and 6.1.1.4'
P P 0.2955 0.4335 'International Tables Vol C Tables 4.2.6.8 and 6.1.1.4'

loop_
_exptl_crystal_face_index_h
_exptl_crystal_face_index_k
_exptl_crystal_face_index_l
_exptl_crystal_face_perp_dist
_exptl_oxdiff_crystal_face_indexfrac_h
_exptl_oxdiff_crystal_face_indexfrac_k
_exptl_oxdiff_crystal_face_indexfrac_l
_exptl_oxdiff_crystal_face_x
_exptl_oxdiff_crystal_face_y
_exptl_oxdiff_crystal_face_z
6 -1 -1 0.1507 6.0000 -1.0000 -1.0001 -0.2752 -0.9193 -0.0857
-6 -1 7 0.1358 -6.0000 -1.0000 7.0000 0.4185 0.8376 -0.4251
0 -2 -10 0.0902 -0.0000 -2.0000 -9.9999 0.3850 -0.0255 0.9343
0 8 0 0.0679 0.0000 8.0000 0.0000 -0.9357 0.2426 -0.1244
0 -8 0 0.0679 -0.0000 -8.0000 -0.0000 0.9357 -0.2426 0.1244
0 0 11 0.0653 0.0000 0.0000 10.9999 -0.1662 -0.0386 -0.9935
0 2 -11 0.1097 -0.0000 2.0000 -10.9999 -0.0678 0.0993 0.9624
1 -8 -1 0.0588 1.0000 -8.0000 -1.0000 0.8829 -0.3878 0.1828
5 4 0 0.1302 5.0000 4.0001 -0.0001 -0.8072 -0.6225 -0.2219
1 0 -11 0.1080 1.0000 -0.0000 -10.9999 0.0983 -0.1101 0.9616

loop_
_geom_angle_atom_site_label_1
_geom_angle_atom_site_label_2
_geom_angle_atom_site_label_3
_geom_angle
_geom_angle_site_symmetry_1
_geom_angle_site_symmetry_3
O1 Fe1 O2 71.99(4) . .
O1 Fe1 N1 96.61(5) . .
O1 Fe1 N3 122.90(6) . .
O1 Fe1 N5 146.62(6) . .
N1 Fe1 O2 167.06(5) . .
N3 Fe1 O2 97.09(5) . .
N3 Fe1 N1 94.29(5) . .
N3 Fe1 N5 89.75(6) . .
N5 Fe1 O2 99.51(5) . .
N5 Fe1 N1 86.64(5) . .
C1 O1 Fe1 125.57(11) . .
C2 O2 Fe1 110.29(9) . .
C2 O2 C4 117.35(13) . .
C4 O2 Fe1 132.12(10) . .
N2 N1 Fe1 113.55(10) . .
C7 N1 Fe1 137.10(11) . .
C7 N1 N2 107.22(13) . .
N1 N2 B1 119.25(13) . .
C5 N2 N1 109.79(13) . .
C5 N2 B1 130.93(14) . .
N4 N3 Fe1 114.14(10) . .
C10 N3 Fe1 135.29(12) . .
C10 N3 N4 106.75(13) . .
N3 N4 B1 120.80(13) . .
C8 N4 N3 109.59(13) . .
C8 N4 B1 127.78(14) . .
N6 N5 Fe1 114.00(10) . .
C13 N5 Fe1 137.92(12) . .
C13 N5 N6 106.93(13) . .
N5 N6 B1 120.29(13) . .
C11 N6 N5 109.50(13) . .
C11 N6 B1 130.07(14) . .
O1 C1 C2 119.05(15) . .
O1 C1 C3 121.55(15) . .
C3 C1 C2 119.40(15) . .
O2 C2 C1 111.87(14) . .
O2 C2 C3 126.54(15) . 2_565
C3 C2 C1 121.59(15) 2_565 .
C1 C3 H48 120.5 . .
C2 C3 C1 119.01(15) 2_565 .
C2 C3 H48 120.5 2_565 .
O2 C4 H49A 109.5 . .
O2 C4 H49B 109.5 . .
O2 C4 H49C 109.5 . .
H49A C4 H49B 109.5 . .
H49A C4 H49C 109.5 . .
H49B C4 H49C 109.5 . .
N2 C5 C6 107.43(14) . .
N2 C5 C14 122.97(14) . .
C6 C5 C14 129.61(15) . .
C5 C6 H2 127.0 . .
C5 C6 C7 105.98(14) . .
C7 C6 H2 127.0 . .
N1 C7 C6 109.53(14) . .
N1 C7 C20 119.69(15) . .
C6 C7 C20 130.44(15) . .
N4 C8 C9 107.87(15) . .
N4 C8 C26 123.21(15) . .
C9 C8 C26 128.91(15) . .
C8 C9 H5 127.0 . .
C8 C9 C10 105.99(15) . .
C10 C9 H5 127.0 . .
N3 C10 C9 109.79(15) . .
N3 C10 C32 122.07(16) . .
C9 C10 C32 128.01(16) . .
N6 C11 C12 107.74(15) . .
N6 C11 C38 122.81(15) . .
C12 C11 C38 129.35(16) . .
C11 C12 H8 127.0 . .
C11 C12 C13 106.02(15) . .
C13 C12 H8 127.0 . .
N5 C13 C12 109.80(15) . .
N5 C13 C44 120.25(16) . .
C12 C13 C44 129.91(16) . .
C15 C14 C5 118.98(15) . .
C15 C14 C19 118.64(16) . .
C19 C14 C5 122.39(15) . .
C14 C15 H11 119.7 . .
C16 C15 C14 120.58(17) . .
C16 C15 H11 119.7 . .
C15 C16 H12 119.9 . .
C17 C16 C15 120.14(17) . .
C17 C16 H12 119.9 . .
C16 C17 H13 120.0 . .
C16 C17 C18 119.96(17) . .
C18 C17 H13 120.0 . .
C17 C18 H14 119.9 . .
C17 C18 C19 120.18(17) . .
C19 C18 H14 119.9 . .
C14 C19 H15 119.8 . .
C18 C19 C14 120.47(16) . .
C18 C19 H15 119.8 . .
C21 C20 C7 122.39(18) . .
C21 C20 C25 118.68(18) . .
C25 C20 C7 118.93(17) . .
C20 C21 H17 120.4 . .
C20 C21 C22 119.3(2) . .
C22 C21 H17 120.4 . .
C21 C22 H18 119.5 . .
C23 C22 C21 120.9(2) . .
C23 C22 H18 119.5 . .
C22 C23 H19 120.1 . .
C24 C23 C22 119.8(2) . .
C24 C23 H19 120.1 . .
C23 C24 H20 120.0 . .
C23 C24 C25 120.0(3) . .
C25 C24 H20 120.0 . .
C20 C25 H21 119.4 . .
C24 C25 C20 121.3(2) . .
C24 C25 H21 119.4 . .
C27 C26 C8 119.30(15) . .
C31 C26 C8 121.66(15) . .
C31 C26 C27 119.04(16) . .
C26 C27 H23 119.8 . .
C28 C27 C26 120.46(17) . .
C28 C27 H23 119.8 . .
C27 C28 H24 120.0 . .
C27 C28 C29 120.08(18) . .
C29 C28 H24 120.0 . .
C28 C29 H25 120.1 . .
C30 C29 C28 119.86(18) . .
C30 C29 H25 120.1 . .
C29 C30 H26 119.9 . .
C31 C30 C29 120.18(17) . .
C31 C30 H26 119.9 . .
C26 C31 H27 119.8 . .
C30 C31 C26 120.35(17) . .
C30 C31 H27 119.8 . .
C33 C32 C10 119.77(18) . .
C37 C32 C10 120.71(19) . .
C37 C32 C33 119.4(2) . .
C32 C33 H29 119.6 . .
C34 C33 C32 120.8(3) . .
C34 C33 H29 119.6 . .
C33 C34 H30 120.0 . .
C35 C34 C33 120.1(3) . .
C35 C34 H30 120.0 . .
C34 C35 H31 120.0 . .
C34 C35 C36 120.1(2) . .
C36 C35 H31 120.0 . .
C35 C36 H32 119.7 . .
C35 C36 C37 120.6(3) . .
C37 C36 H32 119.7 . .
C32 C37 C36 119.1(3) . .
C32 C37 H33 120.5 . .
C36 C37 H33 120.5 . .
C39 C38 C11 118.11(16) . .
C39 C38 C43 119.18(16) . .
C43 C38 C11 122.67(16) . .
C38 C39 H35 119.7 . .
C40 C39 C38 120.56(17) . .
C40 C39 H35 119.7 . .
C39 C40 H36 120.1 . .
C41 C40 C39 119.86(17) . .
C41 C40 H36 120.1 . .
C40 C41 H37 120.1 . .
C42 C41 C40 119.85(17) . .
C42 C41 H37 120.1 . .
C41 C42 H38 119.8 . .
C41 C42 C43 120.40(17) . .
C43 C42 H38 119.8 . .
C38 C43 H39 120.0 . .
C42 C43 C38 120.10(17) . .
C42 C43 H39 120.0 . .
C45 C44 C13 120.27(17) . .
C49 C44 C13 120.78(17) . .
C49 C44 C45 118.92(18) . .
C44 C45 H41 119.8 . .
C46 C45 C44 120.38(19) . .
C46 C45 H41 119.8 . .
C45 C46 H42 120.0 . .
C47 C46 C45 120.1(2) . .
C47 C46 H42 120.0 . .
C46 C47 H43 120.0 . .
C48 C47 C46 120.1(2) . .
C48 C47 H43 120.0 . .
C47 C48 H44 119.8 . .
C47 C48 C49 120.5(2) . .
C49 C48 H44 119.8 . .
C44 C49 C48 120.1(2) . .
C44 C49 H45 120.0 . .
C48 C49 H45 120.0 . .
N2 B1 N4 111.15(13) . .
N2 B1 N6 108.15(13) . .
N2 B1 H1 109.8 . .
N4 B1 N6 108.09(13) . .
N4 B1 H1 109.8 . .
N6 B1 H1 109.8 . .
Cl1 C50 H50A 109.5 . .
Cl1 C50 H50B 109.5 . .
Cl2 C50 Cl1 110.8(4) . .
Cl2 C50 H50A 109.5 . .
Cl2 C50 H50B 109.5 . .
H50A C50 H50B 108.1 . .
F1 P1 F2 90.35(19) . .
F3 P1 F1 91.94(17) . .
F3 P1 F2 88.87(18) . .
F4 P1 F1 89.94(18) . .
F4 P1 F2 178.8(2) . .
F4 P1 F3 89.91(17) . .
F5 P1 F1 87.75(19) . .
F5 P1 F2 91.1(2) . .
F5 P1 F3 179.69(19) . .
F5 P1 F4 90.13(18) . .
F6 P1 F1 177.7(2) . .
F6 P1 F2 87.7(2) . .
F6 P1 F3 89.3(2) . .
F6 P1 F4 92.0(2) . .
F6 P1 F5 91.0(3) . .

loop_
_geom_bond_atom_site_label_1
_geom_bond_atom_site_label_2
_geom_bond_distance
_geom_bond_site_symmetry_2
Fe1 O1 1.9399(12) .
Fe1 O2 2.4032(12) .
Fe1 N1 2.1248(14) .
Fe1 N3 2.0761(14) .
Fe1 N5 2.0822(14) .
O1 C1 1.287(2) .
O2 C2 1.358(2) .
O2 C4 1.443(2) .
N1 C7 1.343(2) .
N2 N1 1.3678(19) .
N2 C5 1.360(2) .
N2 B1 1.543(2) .
N3 C10 1.348(2) .
N4 N3 1.3726(19) .
N4 C8 1.358(2) .
N4 B1 1.544(2) .
N5 C13 1.343(2) .
N6 N5 1.3746(19) .
N6 C11 1.357(2) .
N6 B1 1.568(2) .
C1 C2 1.446(2) .
C1 C3 1.415(2) .
C2 C3 1.366(2) 2_565
C3 C2 1.366(2) 2_565
C3 H48 0.9500 .
C4 H49A 0.9800 .
C4 H49B 0.9800 .
C4 H49C 0.9800 .
C5 C6 1.389(2) .
C5 C14 1.476(2) .
C6 H2 0.9500 .
C6 C7 1.398(2) .
C7 C20 1.476(2) .
C8 C9 1.382(2) .
C8 C26 1.472(2) .
C9 H5 0.9500 .
C9 C10 1.393(2) .
C10 C32 1.472(2) .
C11 C12 1.386(2) .
C11 C38 1.481(2) .
C12 H8 0.9500 .
C12 C13 1.392(2) .
C13 C44 1.474(2) .
C14 C15 1.397(2) .
C14 C19 1.399(2) .
C15 H11 0.9500 .
C15 C16 1.394(3) .
C16 H12 0.9500 .
C16 C17 1.381(3) .
C17 H13 0.9500 .
C17 C18 1.388(3) .
C18 H14 0.9500 .
C18 C19 1.391(2) .
C19 H15 0.9500 .
C20 C21 1.384(3) .
C20 C25 1.395(3) .
C21 H17 0.9500 .
C21 C22 1.408(3) .
C22 H18 0.9500 .
C22 C23 1.376(4) .
C23 H19 0.9500 .
C23 C24 1.365(4) .
C24 H20 0.9500 .
C24 C25 1.385(3) .
C25 H21 0.9500 .
C26 C27 1.398(2) .
C26 C31 1.394(2) .
C27 H23 0.9500 .
C27 C28 1.384(3) .
C28 H24 0.9500 .
C28 C29 1.390(3) .
C29 H25 0.9500 .
C29 C30 1.387(3) .
C30 H26 0.9500 .
C30 C31 1.387(3) .
C31 H27 0.9500 .
C32 C33 1.392(3) .
C32 C37 1.385(3) .
C33 H29 0.9500 .
C33 C34 1.380(3) .
C34 H30 0.9500 .
C34 C35 1.363(5) .
C35 H31 0.9500 .
C35 C36 1.384(5) .
C36 H32 0.9500 .
C36 C37 1.399(3) .
C37 H33 0.9500 .
C38 C39 1.393(2) .
C38 C43 1.395(2) .
C39 H35 0.9500 .
C39 C40 1.389(3) .
C40 H36 0.9500 .
C40 C41 1.388(3) .
C41 H37 0.9500 .
C41 C42 1.387(3) .
C42 H38 0.9500 .
C42 C43 1.388(3) .
C43 H39 0.9500 .
C44 C45 1.392(3) .
C44 C49 1.385(3) .
C45 H41 0.9500 .
C45 C46 1.389(3) .
C46 H42 0.9500 .
C46 C47 1.371(3) .
C47 H43 0.9500 .
C47 C48 1.371(4) .
C48 H44 0.9500 .
C48 C49 1.391(3) .
C49 H45 0.9500 .
B1 H1 1.0000 .
Cl1 C50 1.778(9) .
Cl2 C50 1.757(8) .
C50 H50A 0.9900 .
C50 H50B 0.9900 .
P1 F1 1.607(3) .
P1 F2 1.609(3) .
P1 F3 1.602(3) .
P1 F4 1.590(3) .
P1 F5 1.579(3) .
P1 F6 1.496(5) .

loop_
_geom_torsion_atom_site_label_1
_geom_torsion_atom_site_label_2
_geom_torsion_atom_site_label_3
_geom_torsion_atom_site_label_4
_geom_torsion
_geom_torsion_site_symmetry_4
Fe1 O1 C1 C2 10.5(2) .
Fe1 O1 C1 C3 -169.76(12) .
Fe1 O2 C2 C1 -6.55(16) .
Fe1 O2 C2 C3 173.84(14) 2_565
Fe1 N1 C7 C6 159.08(13) .
Fe1 N1 C7 C20 -26.9(3) .
Fe1 N3 C10 C9 154.45(13) .
Fe1 N3 C10 C32 -29.4(3) .
Fe1 N5 C13 C12 165.81(13) .
Fe1 N5 C13 C44 -16.2(3) .
O1 Fe1 O2 C2 8.68(10) .
O1 Fe1 O2 C4 -177.21(16) .
O1 Fe1 N1 N2 155.26(11) .
O1 Fe1 N1 C7 -5.36(18) .
O1 Fe1 N3 N4 -143.18(10) .
O1 Fe1 N3 C10 62.43(18) .
O1 Fe1 N5 N6 141.17(10) .
O1 Fe1 N5 C13 -24.5(2) .
O1 C1 C2 O2 -0.6(2) .
O1 C1 C2 C3 179.04(16) 2_565
O1 C1 C3 C2 -179.06(16) 2_565
O2 Fe1 O1 C1 -10.30(13) .
O2 Fe1 N1 N2 -177.04(18) .
O2 Fe1 N1 C7 22.3(3) .
O2 Fe1 N3 N4 143.71(10) .
O2 Fe1 N3 C10 -10.67(17) .
O2 Fe1 N5 N6 -147.22(10) .
O2 Fe1 N5 C13 47.16(18) .
N1 Fe1 O1 C1 163.42(14) .
N1 Fe1 O2 C2 -20.4(3) .
N1 Fe1 O2 C4 153.7(2) .
N1 Fe1 N3 N4 -42.46(11) .
N1 Fe1 N3 C10 163.15(16) .
N1 Fe1 N5 N6 44.24(11) .
N1 Fe1 N5 C13 -121.38(18) .
N1 N2 C5 C6 0.03(18) .
N1 N2 C5 C14 179.96(14) .
N1 N2 B1 N4 -69.62(18) .
N1 N2 B1 N6 48.89(19) .
N1 C7 C20 C21 143.10(18) .
N1 C7 C20 C25 -37.8(2) .
N2 N1 C7 C6 -2.35(18) .
N2 N1 C7 C20 171.67(15) .
N2 C5 C6 C7 -1.42(18) .
N2 C5 C14 C15 -125.16(17) .
N2 C5 C14 C19 55.1(2) .
N3 Fe1 O1 C1 -97.10(14) .
N3 Fe1 O2 C2 131.04(11) .
N3 Fe1 O2 C4 -54.86(15) .
N3 Fe1 N1 N2 31.41(11) .
N3 Fe1 N1 C7 -129.21(17) .
N3 Fe1 N5 N6 -50.07(11) .
N3 Fe1 N5 C13 144.31(18) .
N3 N4 C8 C9 0.49(19) .
N3 N4 C8 C26 -178.32(15) .
N3 N4 B1 N2 55.90(19) .
N3 N4 B1 N6 -62.64(18) .
N3 C10 C32 C33 142.93(18) .
N3 C10 C32 C37 -41.1(3) .
N4 N3 C10 C9 -1.23(19) .
N4 N3 C10 C32 174.91(15) .
N4 C8 C9 C10 -1.20(19) .
N4 C8 C26 C27 -129.57(18) .
N4 C8 C26 C31 50.2(2) .
N5 Fe1 O1 C1 69.48(17) .
N5 Fe1 O2 C2 -138.02(11) .
N5 Fe1 O2 C4 36.08(15) .
N5 Fe1 N1 N2 -58.09(11) .
N5 Fe1 N1 C7 141.29(17) .
N5 Fe1 N3 N4 44.16(11) .
N5 Fe1 N3 C10 -110.23(16) .
N5 N6 C11 C12 -1.01(18) .
N5 N6 C11 C38 175.62(14) .
N5 N6 B1 N2 -65.55(18) .
N5 N6 B1 N4 54.89(18) .
N5 C13 C44 C45 -128.33(19) .
N5 C13 C44 C49 49.9(3) .
N6 N5 C13 C12 -0.47(19) .
N6 N5 C13 C44 177.51(15) .
N6 C11 C12 C13 0.70(19) .
N6 C11 C38 C39 -123.67(18) .
N6 C11 C38 C43 54.2(2) .
C2 C1 C3 C2 0.7(3) 2_565
C3 C1 C2 O2 179.64(15) .
C3 C1 C2 C3 -0.7(3) 2_565
C4 O2 C2 C1 178.37(14) .
C4 O2 C2 C3 -1.2(2) 2_565
C5 N2 N1 Fe1 -164.88(11) .
C5 N2 N1 C7 1.44(18) .
C5 N2 B1 N4 112.67(18) .
C5 N2 B1 N6 -128.82(17) .
C5 C6 C7 N1 2.35(19) .
C5 C6 C7 C20 -170.81(17) .
C5 C14 C15 C16 178.94(15) .
C5 C14 C19 C18 -178.21(15) .
C6 C5 C14 C15 54.7(2) .
C6 C5 C14 C19 -125.00(19) .
C6 C7 C20 C21 -44.3(3) .
C6 C7 C20 C25 134.8(2) .
C7 C20 C21 C22 -178.49(18) .
C7 C20 C25 C24 178.73(18) .
C8 N4 N3 Fe1 -161.03(11) .
C8 N4 N3 C10 0.46(18) .
C8 N4 B1 N2 -141.15(16) .
C8 N4 B1 N6 100.30(18) .
C8 C9 C10 N3 1.5(2) .
C8 C9 C10 C32 -174.32(17) .
C8 C26 C27 C28 177.81(18) .
C8 C26 C31 C30 -178.43(17) .
C9 C8 C26 C27 51.9(3) .
C9 C8 C26 C31 -128.4(2) .
C9 C10 C32 C33 -41.7(3) .
C9 C10 C32 C37 134.3(2) .
C10 C32 C33 C34 175.86(19) .
C10 C32 C37 C36 -175.0(2) .
C11 N6 N5 Fe1 -169.06(10) .
C11 N6 N5 C13 0.92(18) .
C11 N6 B1 N2 109.62(18) .
C11 N6 B1 N4 -129.94(17) .
C11 C12 C13 N5 -0.1(2) .
C11 C12 C13 C44 -177.86(18) .
C11 C38 C39 C40 175.53(16) .
C11 C38 C43 C42 -175.62(16) .
C12 C11 C38 C39 52.2(2) .
C12 C11 C38 C43 -129.9(2) .
C12 C13 C44 C45 49.2(3) .
C12 C13 C44 C49 -132.6(2) .
C13 C44 C45 C46 178.86(18) .
C13 C44 C49 C48 -178.6(2) .
C14 C5 C6 C7 178.66(16) .
C14 C15 C16 C17 -0.7(3) .
C15 C14 C19 C18 2.0(2) .
C15 C16 C17 C18 1.9(3) .
C16 C17 C18 C19 -1.2(3) .
C17 C18 C19 C14 -0.8(3) .
C19 C14 C15 C16 -1.3(2) .
C20 C21 C22 C23 -1.0(3) .
C21 C20 C25 C24 -2.1(3) .
C21 C22 C23 C24 -0.8(4) .
C22 C23 C24 C25 1.1(4) .
C23 C24 C25 C20 0.4(3) .
C25 C20 C21 C22 2.4(3) .
C26 C8 C9 C10 177.51(17) .
C26 C27 C28 C29 1.3(3) .
C27 C26 C31 C30 1.3(3) .
C27 C28 C29 C30 0.1(3) .
C28 C29 C30 C31 -0.7(3) .
C29 C30 C31 C26 0.0(3) .
C31 C26 C27 C28 -1.9(3) .
C32 C33 C34 C35 -0.9(3) .
C33 C32 C37 C36 1.1(3) .
C33 C34 C35 C36 1.1(4) .
C34 C35 C36 C37 -0.2(4) .
C35 C36 C37 C32 -0.9(4) .
C37 C32 C33 C34 -0.2(3) .
C38 C11 C12 C13 -175.64(17) .
C38 C39 C40 C41 1.1(3) .
C39 C38 C43 C42 2.3(2) .
C39 C40 C41 C42 0.4(3) .
C40 C41 C42 C43 -0.6(3) .
C41 C42 C43 C38 -0.8(3) .
C43 C38 C39 C40 -2.5(3) .
C44 C45 C46 C47 0.2(3) .
C45 C44 C49 C48 -0.3(3) .
C45 C46 C47 C48 -1.3(4) .
C46 C47 C48 C49 1.6(4) .
C47 C48 C49 C44 -0.8(4) .
C49 C44 C45 C46 0.6(3) .
B1 N2 N1 Fe1 16.96(17) .
B1 N2 N1 C7 -176.72(14) .
B1 N2 C5 C6 177.90(16) .
B1 N2 C5 C14 -2.2(3) .
B1 N4 N3 Fe1 4.73(17) .
B1 N4 N3 C10 166.21(14) .
B1 N4 C8 C9 -164.00(15) .
B1 N4 C8 C26 17.2(3) .
B1 N6 N5 Fe1 7.02(17) .
B1 N6 N5 C13 177.00(14) .
B1 N6 C11 C12 -176.59(15) .
B1 N6 C11 C38 0.0(3) .
